data_1514998
loop_
_publ_author_name
'Meisner, Jeffrey S.'
'Sedbrook, Danielle F.'
'Krikorian, Markrete'
'Chen, Jun'
'Sattler, Aaron'
'Carnes, Matthew E.'
'Murray, Christopher B.'
'Steigerwald, Michael'
'Nuckolls, Colin'

_publ_section_title
;
 Functionalizing molecular wires: a tunable class of
 \a,\w-diphenyl-\m,\n-dicyano-oligoenes
;
_journal_issue 4
_journal_name_full 'Chemical Science'
_journal_page_first 1007
_journal_paper_doi 10.1039/c2sc00770c
_journal_volume 3
_journal_year 2012
_chemical_formula_sum 'C37 H32 Cl2 N2'
_chemical_formula_weight 575.55
_chemical_name_systematic
;

?

;
_space_group_IT_number 15
_symmetry_cell_setting monoclinic
_symmetry_space_group_name_Hall '-C 2yc'
_symmetry_space_group_name_H-M 'C 1 2/c 1'
_atom_sites_solution_hydrogens geom
_atom_sites_solution_primary direct
_atom_sites_solution_secondary difmap
_audit_creation_method SHELXL-97
_cell_angle_alpha 90.00
_cell_angle_beta 101.660(3)
_cell_angle_gamma 90.00
_cell_formula_units_Z 4
_cell_length_a 28.982(6)
_cell_length_b 11.074(2)
_cell_length_c 9.7067(19)
_cell_measurement_reflns_used 2654
_cell_measurement_temperature 125(2)
_cell_measurement_theta_max 30.17
_cell_measurement_theta_min 2.80
_cell_volume 3051.0(10)
_computing_cell_refinement 'Bruker SMART'
_computing_data_collection 'Bruker SMART'
_computing_data_reduction 'Bruker SAINT'
_computing_molecular_graphics 'Bruker SHELXTL'
_computing_publication_material 'Bruker SHELXTL'
_computing_structure_refinement 'SHELXL-97 (Sheldrick, 1997)'
_computing_structure_solution 'SHELXS-97 (Sheldrick, 1990)'
_diffrn_ambient_temperature 125(2)
_diffrn_measured_fraction_theta_full 0.990
_diffrn_measured_fraction_theta_max 0.990
_diffrn_measurement_device_type 'CCD area detector'
_diffrn_measurement_method 'phi and omega scans'
_diffrn_radiation_monochromator graphite
_diffrn_radiation_source 'fine-focus sealed tube'
_diffrn_radiation_type MoK\a
_diffrn_radiation_wavelength 0.71073
_diffrn_reflns_av_R_equivalents 0.2683
_diffrn_reflns_av_sigmaI/netI 0.3050
_diffrn_reflns_limit_h_max 40
_diffrn_reflns_limit_h_min -41
_diffrn_reflns_limit_k_max 15
_diffrn_reflns_limit_k_min -15
_diffrn_reflns_limit_l_max 13
_diffrn_reflns_limit_l_min -13
_diffrn_reflns_number 17492
_diffrn_reflns_theta_full 30.52
_diffrn_reflns_theta_max 30.52
_diffrn_reflns_theta_min 1.43
_exptl_absorpt_coefficient_mu 0.241
_exptl_absorpt_correction_T_max 0.9976
_exptl_absorpt_correction_T_min 0.8930
_exptl_absorpt_correction_type empirical
_exptl_absorpt_process_details SADABS
_exptl_crystal_colour BLACK
_exptl_crystal_density_diffrn 1.253
_exptl_crystal_density_method 'not measured'
_exptl_crystal_description NEEDLE
_exptl_crystal_F_000 1208
_exptl_crystal_size_max 0.48
_exptl_crystal_size_mid 0.03
_exptl_crystal_size_min 0.01
_refine_diff_density_max 0.340
_refine_diff_density_min -0.405
_refine_diff_density_rms 0.084
_refine_ls_extinction_coef 0.00043(15)
_refine_ls_extinction_expression Fc^*^=kFc[1+0.001xFc^2^\l^3^/sin(2\q)]^-1/4^
_refine_ls_extinction_method SHELXL
_refine_ls_goodness_of_fit_ref 1.001
_refine_ls_hydrogen_treatment constr
_refine_ls_matrix_type full
_refine_ls_number_parameters 187
_refine_ls_number_reflns 4613
_refine_ls_number_restraints 0
_refine_ls_restrained_S_all 1.001
_refine_ls_R_factor_all 0.2865
_refine_ls_R_factor_gt 0.0821
_refine_ls_shift/su_max 0.000
_refine_ls_shift/su_mean 0.000
_refine_ls_structure_factor_coef Fsqd
_refine_ls_weighting_details 'calc w=1/[\s^2^(Fo^2^)+(0.0297P)^2^+7.7440P] where P=(Fo^2^+2Fc^2^)/3'
_refine_ls_weighting_scheme calc
_refine_ls_wR_factor_gt 0.1341
_refine_ls_wR_factor_ref 0.1812
_reflns_number_gt 1469
_reflns_number_total 4613
_reflns_threshold_expression >2sigma(I)
_cod_data_source_file c2sc00770c.txt
_cod_data_source_block DPDC11
_cod_depositor_comments
;
The following automatic conversions were performed:

'_symmetry_cell_setting' value 'Monoclinic' changed to 'monoclinic'
according to
/usr/data/users/saulius/automatic-downloads/retrospective/RSC/lib/dictionaries/cif_core.dic
dictionary named 'cif_core.dic' version 2.4.2 from
2011-04-26.

'_exptl_absorpt_correction_type' value 'EMPIRICAL'
changed to 'empirical' according to
/usr/data/users/saulius/automatic-downloads/retrospective/RSC/lib/dictionaries/cif_core.dic
dictionary named 'cif_core.dic' version 2.4.2 from
2011-04-26.

'_refine_ls_hydrogen_treatment' value 'CONSTR' changed
to 'constr' according to
/usr/data/users/saulius/automatic-downloads/retrospective/RSC/lib/dictionaries/cif_core.dic
dictionary named 'cif_core.dic' version 2.4.2 from 2011-04-26.

Automatic conversion script
Id: cif_fix_values 2281 2013-09-26 08:29:07Z andrius 
;
_cod_original_cell_volume 3051.1(10)
_cod_original_sg_symbol_H-M C2/c
_cod_database_code 1514998

loop_
_symmetry_equiv_pos_as_xyz
'x, y, z'
'-x, y, -z+1/2'
'x+1/2, y+1/2, z'
'-x+1/2, y+1/2, -z+1/2'
'-x, -y, -z'
'x, -y, z-1/2'
'-x+1/2, -y+1/2, -z'
'x+1/2, -y+1/2, z-1/2'

loop_
_atom_site_label
_atom_site_type_symbol
_atom_site_fract_x
_atom_site_fract_y
_atom_site_fract_z
_atom_site_U_iso_or_equiv
_atom_site_adp_type
_atom_site_occupancy
_atom_site_symmetry_multiplicity
_atom_site_calc_flag
_atom_site_refinement_flags
N N 0.05811(13) 0.2687(4) 0.8577(4) 0.0326(10) Uani 1 1 d .
C1 C 0.34121(15) 0.5227(4) 0.0873(5) 0.0284(11) Uani 1 1 d .
H1A H 0.3316 0.4624 0.1454 0.034 Uiso 1 1 calc R
C2 C 0.37516(15) 0.4957(4) 0.0116(5) 0.0338(12) Uani 1 1 d .
H2A H 0.3887 0.4173 0.0172 0.041 Uiso 1 1 calc R
C3 C 0.38962(15) 0.5831(4) -0.0732(5) 0.0328(12) Uani 1 1 d .
H3A H 0.4137 0.5650 -0.1233 0.039 Uiso 1 1 calc R
C4 C 0.36919(15) 0.6956(4) -0.0850(5) 0.0334(12) Uani 1 1 d .
H4A H 0.3783 0.7548 -0.1451 0.040 Uiso 1 1 calc R
C5 C 0.33515(16) 0.7212(4) -0.0080(5) 0.0345(12) Uani 1 1 d .
H5A H 0.3212 0.7992 -0.0156 0.041 Uiso 1 1 calc R
C6 C 0.32062(14) 0.6365(4) 0.0805(4) 0.0242(10) Uani 1 1 d .
C7 C 0.28599(15) 0.6735(4) 0.1627(4) 0.0267(11) Uani 1 1 d .
H7A H 0.2750 0.7543 0.1495 0.032 Uiso 1 1 calc R
C8 C 0.26777(14) 0.6065(4) 0.2555(4) 0.0249(11) Uani 1 1 d .
H8A H 0.2769 0.5243 0.2689 0.030 Uiso 1 1 calc R
C9 C 0.23512(14) 0.6548(4) 0.3346(4) 0.0259(11) Uani 1 1 d .
H9A H 0.2263 0.7372 0.3200 0.031 Uiso 1 1 calc R
C10 C 0.21610(14) 0.5921(4) 0.4277(4) 0.0268(11) Uani 1 1 d .
H10A H 0.2245 0.5095 0.4413 0.032 Uiso 1 1 calc R
C11 C 0.18407(14) 0.6407(4) 0.5079(4) 0.0241(10) Uani 1 1 d .
H11A H 0.1770 0.7245 0.4993 0.029 Uiso 1 1 calc R
C12 C 0.16320(14) 0.5744(4) 0.5953(4) 0.0231(10) Uani 1 1 d .
H12A H 0.1713 0.4913 0.6048 0.028 Uiso 1 1 calc R
C13 C 0.13032(14) 0.6174(4) 0.6742(4) 0.0241(10) Uani 1 1 d .
H13A H 0.1241 0.7016 0.6753 0.029 Uiso 1 1 calc R
C14 C 0.10765(14) 0.5420(4) 0.7477(4) 0.0235(10) Uani 1 1 d .
H14A H 0.1151 0.4585 0.7465 0.028 Uiso 1 1 calc R
C15 C 0.07329(14) 0.5773(4) 0.8271(4) 0.0242(10) Uani 1 1 d .
H15A H 0.0681 0.6613 0.8369 0.029 Uiso 1 1 calc R
C16 C 0.04759(15) 0.4999(4) 0.8894(4) 0.0238(10) Uani 1 1 d .
C17 C 0.01353(14) 0.5378(4) 0.9706(4) 0.0255(11) Uani 1 1 d .
H17A H 0.0099 0.6220 0.9836 0.031 Uiso 1 1 calc R
C18 C 0.05361(14) 0.3704(5) 0.8719(4) 0.0259(10) Uani 1 1 d .
Cl Cl 0.02042(5) 0.13163(12) 0.12465(14) 0.0446(4) Uani 1 1 d .
C19 C 0.0000 0.0412(6) 0.2500 0.0431(19) Uani 1 2 d S
H19A H 0.0252 -0.0097 0.2969 0.052 Uiso 1 1 d R

loop_
_atom_site_aniso_label
_atom_site_aniso_U_11
_atom_site_aniso_U_22
_atom_site_aniso_U_33
_atom_site_aniso_U_23
_atom_site_aniso_U_13
_atom_site_aniso_U_12
N 0.031(2) 0.030(2) 0.042(3) 0.001(2) 0.0187(19) -0.0023(19)
C1 0.034(3) 0.025(3) 0.030(3) 0.002(2) 0.015(2) -0.003(2)
C2 0.034(3) 0.028(3) 0.042(3) 0.001(2) 0.015(2) 0.007(2)
C3 0.029(3) 0.040(3) 0.035(3) -0.001(2) 0.020(2) 0.000(2)
C4 0.038(3) 0.026(3) 0.047(3) 0.009(2) 0.031(3) 0.002(2)
C5 0.043(3) 0.025(3) 0.041(3) -0.002(2) 0.023(3) 0.001(2)
C6 0.025(2) 0.024(2) 0.026(2) -0.004(2) 0.010(2) -0.001(2)
C7 0.035(3) 0.018(2) 0.030(3) -0.002(2) 0.013(2) -0.001(2)
C8 0.026(2) 0.025(3) 0.024(2) -0.003(2) 0.008(2) -0.005(2)
C9 0.029(3) 0.026(3) 0.025(2) -0.004(2) 0.012(2) -0.006(2)
C10 0.023(2) 0.032(3) 0.028(3) -0.009(2) 0.012(2) -0.003(2)
C11 0.029(2) 0.019(2) 0.027(2) 0.000(2) 0.012(2) 0.000(2)
C12 0.029(3) 0.021(2) 0.024(2) -0.002(2) 0.015(2) -0.006(2)
C13 0.028(2) 0.022(2) 0.024(2) -0.002(2) 0.010(2) 0.000(2)
C14 0.025(3) 0.023(2) 0.024(3) 0.000(2) 0.010(2) 0.0008(19)
C15 0.025(2) 0.027(2) 0.023(2) 0.002(2) 0.009(2) 0.006(2)
C16 0.026(2) 0.027(3) 0.019(2) 0.004(2) 0.008(2) 0.006(2)
C17 0.026(3) 0.032(3) 0.020(2) 0.004(2) 0.009(2) 0.009(2)
C18 0.019(2) 0.038(3) 0.026(3) 0.007(2) 0.0147(19) -0.005(2)
Cl 0.0534(8) 0.0317(7) 0.0572(9) 0.0021(7) 0.0314(7) -0.0002(7)
C19 0.049(5) 0.025(4) 0.066(5) 0.000 0.036(4) 0.000

loop_
_atom_type_symbol
_atom_type_description
_atom_type_scat_dispersion_real
_atom_type_scat_dispersion_imag
_atom_type_scat_source
C C 0.0033 0.0016 'International Tables Vol C Tables 4.2.6.8 and 6.1.1.4'
H H 0.0000 0.0000 'International Tables Vol C Tables 4.2.6.8 and 6.1.1.4'
N N 0.0061 0.0033 'International Tables Vol C Tables 4.2.6.8 and 6.1.1.4'
Cl Cl 0.1484 0.1585 'International Tables Vol C Tables 4.2.6.8 and 6.1.1.4'

loop_
_geom_angle_atom_site_label_1
_geom_angle_atom_site_label_2
_geom_angle_atom_site_label_3
_geom_angle
_geom_angle_site_symmetry_1
_geom_angle_site_symmetry_3
C2 C1 C6 121.2(4) . .
C1 C2 C3 120.0(4) . .
C4 C3 C2 120.3(4) . .
C3 C4 C5 118.9(4) . .
C4 C5 C6 122.2(4) . .
C1 C6 C5 117.4(4) . .
C1 C6 C7 124.3(4) . .
C5 C6 C7 118.3(4) . .
C8 C7 C6 127.8(4) . .
C7 C8 C9 122.6(4) . .
C10 C9 C8 124.8(4) . .
C9 C10 C11 124.8(4) . .
C12 C11 C10 123.9(4) . .
C11 C12 C13 126.1(4) . .
C14 C13 C12 121.9(4) . .
C13 C14 C15 125.5(4) . .
C16 C15 C14 124.9(4) . .
C15 C16 C17 123.9(4) . .
C15 C16 C18 118.7(4) . .
C17 C16 C18 117.4(4) . .
C17 C17 C16 124.7(5) 5_567 .
N C18 C16 179.7(6) . .
Cl C19 Cl 111.0(4) . 2

loop_
_geom_bond_atom_site_label_1
_geom_bond_atom_site_label_2
_geom_bond_distance
_geom_bond_site_symmetry_2
N C18 1.145(5) .
C1 C2 1.375(6) .
C1 C6 1.390(6) .
C2 C3 1.389(6) .
C3 C4 1.374(6) .
C4 C5 1.382(6) .
C5 C6 1.393(6) .
C6 C7 1.462(5) .
C7 C8 1.354(5) .
C8 C9 1.437(5) .
C9 C10 1.343(5) .
C10 C11 1.432(5) .
C11 C12 1.354(5) .
C12 C13 1.420(5) .
C13 C14 1.352(5) .
C14 C15 1.431(5) .
C15 C16 1.355(5) .
C16 C17 1.444(5) .
C16 C18 1.459(6) .
C17 C17 1.350(8) 5_567
Cl C19 1.767(4) .
C19 Cl 1.767(4) 2
